data_1571910
loop_
_publ_author_name
'Escomel, L&#xe9;on'
'Martins, Frederico F.'
'Vendier, Laure'
'Coffinet, Ana&#xef;s'
'Queyriaux, Nicolas'
'Krewald, Vera'
'Simonneau, Antoine'

_publ_section_title
;
 Coordination of Al(C<sub>6</sub>F<sub>5</sub>)<sub>3</sub> <i>vs.</i>
 B(C<sub>6</sub>F<sub>5</sub>)<sub>3</sub> on group 6 end-on dinitrogen
 complexes: chemical and structural divergences.
;
_journal_issue 29
_journal_name_full 'Chemical science'
_journal_page_first 11321
_journal_page_last 11336
_journal_paper_doi 10.1039/d4sc02713b
_journal_volume 15
_journal_year 2024
_chemical_formula_moiety 'C38 H48 Al F15 N4 P4 W'
_chemical_formula_sum 'C38 H48 Al F15 N4 P4 W'
_chemical_formula_weight 1180.51
_space_group_IT_number 2
_space_group_name_Hall '-P 1'
_space_group_name_H-M_alt 'P -1'
_symmetry_cell_setting triclinic
_symmetry_space_group_name_Hall '-P 1'
_symmetry_space_group_name_H-M 'P -1'
_atom_sites_solution_hydrogens difmap
_atom_sites_solution_primary direct
_audit_update_record
;
2024-04-09 deposited with the CCDC.	2024-06-16 downloaded from the CCDC.
;
_cell_angle_alpha 87.462(3)
_cell_angle_beta 85.545(4)
_cell_angle_gamma 73.630(4)
_cell_formula_units_Z 4
_cell_length_a 12.1087(5)
_cell_length_b 16.7894(6)
_cell_length_c 23.7857(7)
_cell_measurement_reflns_used 15358
_cell_measurement_temperature 100
_cell_measurement_theta_max 79.81
_cell_measurement_theta_min 3.74
_cell_volume 4624.3(3)
_computing_cell_refinement
; 
CrysAlisPro 1.171.41.120a (Rigaku OD, 2021)
;
_computing_data_collection 'CrysAlisPro 1.171.41.120a (Rigaku OD, 2021)'
_computing_data_reduction
; 
 CrysAlisPro 1.171.41.120a (Rigaku OD, 2021)
;
_computing_molecular_graphics 'CAMERON (Watkin et al., 1996)'
_computing_publication_material 'CRYSTALS (Betteridge et al., 2003)'
_computing_structure_refinement 'CRYSTALS (Betteridge et al., 2003)'
_computing_structure_solution 'SHELXS 86 (Sheldrick, 1986)'
_diffrn_ambient_temperature 100
_diffrn_detector 'Hybrid Pixel Array Detector'
_diffrn_detector_area_resol_mean 10.0000
_diffrn_detector_type HyPix
_diffrn_measured_fraction_theta_full 0.9858
_diffrn_measured_fraction_theta_max 0.994
_diffrn_measurement_device 'four-circle diffractometer'
_diffrn_measurement_device_type 'XtaLAB Synergy, Dualflex, HyPix'
_diffrn_measurement_method '\f & \w scans'
_diffrn_radiation_monochromator mirror
_diffrn_radiation_probe x-ray
_diffrn_radiation_type 'Cu K\a'
_diffrn_radiation_wavelength 1.54184
_diffrn_reflns_av_R_equivalents 0.000
_diffrn_reflns_av_unetI/netI 0.096
_diffrn_reflns_limit_h_max 14
_diffrn_reflns_limit_h_min -14
_diffrn_reflns_limit_k_max 19
_diffrn_reflns_limit_k_min -19
_diffrn_reflns_limit_l_max 27
_diffrn_reflns_limit_l_min 0
_diffrn_reflns_number 15661
_diffrn_reflns_theta_full 74.3338
_diffrn_reflns_theta_max 65.089
_diffrn_reflns_theta_min 2.744
_diffrn_source 'micro-focus sealed X-ray tube'
_diffrn_source_type 'PhotonJet (Cu) X-ray Source'
_diffrn_standards_number 0
_exptl_absorpt_coefficient_mu 6.976
_exptl_absorpt_correction_T_max 0.87
_exptl_absorpt_correction_T_min 0.67
_exptl_absorpt_correction_type multi-scan
_exptl_absorpt_process_details
; 
 CrysAlisPro 1.171.41.120a (Rigaku OD, 2021)
;
_exptl_crystal_colour yellow
_exptl_crystal_density_diffrn 1.696
_exptl_crystal_density_method 'not measured'
_exptl_crystal_description platelet
_exptl_crystal_F_000 2344
_exptl_crystal_size_max 0.110
_exptl_crystal_size_mid 0.080
_exptl_crystal_size_min 0.020
_refine_diff_density_max 4.33
_refine_diff_density_min -3.50
_refine_ls_extinction_method None
_refine_ls_goodness_of_fit_ref 1.0231
_refine_ls_hydrogen_treatment noref
_refine_ls_matrix_type full
_refine_ls_number_parameters 1135
_refine_ls_number_reflns 9354
_refine_ls_number_restraints 7
_refine_ls_R_factor_all 0.0753
_refine_ls_R_factor_gt 0.0851
_refine_ls_shift/su_max 0.0003790
_refine_ls_shift/su_mean 0.0000105
_refine_ls_structure_factor_coef Fsqd
_refine_ls_weighting_details
;
 Method= Modified Sheldrick 
 w=1/[\s^2^(F^2^) + ( 0.07P)^2^ +*****P] 
 ,where P=(max(Fo^2^,0) + 2Fc^2^)/3 
;
_refine_ls_weighting_scheme calc
_refine_ls_wR_factor_all 0.1837
_refine_ls_wR_factor_gt 0.1977
_refine_ls_wR_factor_ref 0.1837
_reflns_limit_h_max 14
_reflns_limit_h_min -14
_reflns_limit_k_max 19
_reflns_limit_k_min -19
_reflns_limit_l_max 27
_reflns_limit_l_min 0
_reflns_number_gt 10794
_reflns_number_total 15661
_reflns_threshold_expression I>2.0\s(I)
_cod_data_source_file d4sc02713b2.cif
_cod_data_source_block Leon150223
_cod_depositor_comments 'Adding full bibliography for 1571910--1571919.cif.'
_cod_original_sg_symbol_H-M 'P -1 '
_cod_database_code 1571910

loop_
_symmetry_equiv_pos_as_xyz
x,y,z
-x,-y,-z

loop_
_atom_site_label
_atom_site_type_symbol
_atom_site_fract_x
_atom_site_fract_y
_atom_site_fract_z
_atom_site_U_iso_or_equiv
_atom_site_occupancy
_atom_site_adp_type
_atom_site_refinement_flags_posn
_atom_site_refinement_flags_adp
_atom_site_refinement_flags_occupancy
_atom_site_disorder_assembly
_atom_site_disorder_group
_atom_site_attached_hydrogens
W1 W 0.73594(6) 0.20543(4) 0.89511(3) 0.0320 1.0000 Uani . . . . . .
W2 W -0.20265(7) 0.29299(4) 0.39841(3) 0.0375 1.0000 Uani . . . . . .
P3 P 0.7280(4) 0.0687(2) 0.86539(17) 0.0365 1.0000 Uani . . . . . .
P15 P 0.7561(4) 0.3380(2) 0.92681(17) 0.0363 1.0000 Uani . . . . . .
P27 P -0.2295(4) 0.1616(3) 0.44070(18) 0.0404 1.0000 Uani . . . . . .
P39 P -0.1991(4) 0.3688(3) 0.48452(19) 0.0481 1.0000 Uani . . . . . .
P30 P -0.2023(4) 0.2150(3) 0.31333(19) 0.0470 1.0000 Uani . . . . . .
P6 P 0.7030(4) 0.1404(2) 0.98743(17) 0.0363 1.0000 Uani . . . . . .
P42 P -0.1855(4) 0.4257(3) 0.3570(2) 0.0480 1.0000 Uani . . . . . .
P18 P 0.7640(4) 0.2747(2) 0.80325(17) 0.0357 1.0000 Uani . . . . . .
Al1 Al 0.3185(4) 0.3037(3) 0.89563(19) 0.0345 1.0000 Uani . . . . . .
Al2 Al 0.2151(5) 0.2068(3) 0.3976(2) 0.0437 1.0000 Uani . . . . . .
F62 F 0.4130(8) 0.4703(5) 0.8637(4) 0.0458 1.0000 Uani . . . . . .
F70 F 0.3600(8) 0.3964(5) 0.9933(4) 0.0438 1.0000 Uani . . . . . .
F84 F 0.4718(8) 0.1250(6) 0.3795(4) 0.0498 1.0000 Uani . . . . . .
F95 F 0.3722(8) 0.1109(5) 0.9048(4) 0.0465 1.0000 Uani . . . . . .
F83 F 0.1334(8) 0.0415(6) 0.3670(5) 0.0578 1.0000 Uani . . . . . .
F59 F 0.2901(9) 0.6295(6) 0.8480(4) 0.0523 1.0000 Uani . . . . . .
F61 F 0.0676(8) 0.3893(5) 0.8835(4) 0.0439 1.0000 Uani . . . . . .
F94 F 0.1824(9) 0.3247(6) 0.7806(4) 0.0517 1.0000 Uani . . . . . .
F85 F 0.2618(9) -0.1099(6) 0.3365(4) 0.0525 1.0000 Uani . . . . . .
F106 F 0.1500(9) 0.1174(6) 0.5039(4) 0.0506 1.0000 Uani . . . . . .
F63 F -0.0543(8) 0.5487(6) 0.8685(4) 0.0524 1.0000 Uani . . . . . .
F72 F 0.1970(9) 0.2818(6) 1.1510(4) 0.0491 1.0000 Uani . . . . . .
F73 F 0.3123(8) 0.3905(6) 1.1055(4) 0.0467 1.0000 Uani . . . . . .
F118 F 0.3504(9) 0.1901(5) 0.2733(4) 0.0520 1.0000 Uani . . . . . .
F71 F 0.1644(8) 0.1925(5) 0.9719(4) 0.0435 1.0000 Uani . . . . . .
F60 F 0.0552(9) 0.6703(6) 0.8562(4) 0.0570 1.0000 Uani . . . . . .
F114 F 0.4146(9) 0.3029(6) 0.2050(4) 0.0553 1.0000 Uani . . . . . .
F74 F 0.1212(8) 0.1866(6) 1.0835(4) 0.0504 1.0000 Uani . . . . . .
F117 F 0.1666(9) 0.3990(5) 0.4024(4) 0.0527 1.0000 Uani . . . . . .
F103 F 0.1711(10) 0.1317(6) 0.6139(4) 0.0591 1.0000 Uani . . . . . .
F104 F 0.2858(10) 0.2379(7) 0.6487(4) 0.0608 1.0000 Uani . . . . . .
F92 F 0.3143(9) -0.0015(6) 0.8448(4) 0.0579 1.0000 Uani . . . . . .
F105 F 0.3605(9) 0.3134(6) 0.4601(5) 0.0584 1.0000 Uani . . . . . .
F107 F 0.3814(10) 0.3264(7) 0.5706(5) 0.0643 1.0000 Uani . . . . . .
F81 F 0.5997(9) -0.0292(6) 0.3496(5) 0.0650 1.0000 Uani . . . . . .
F116 F 0.3583(10) 0.4636(6) 0.2345(5) 0.0635 1.0000 Uani . . . . . .
F96 F 0.1203(9) 0.2129(7) 0.7235(4) 0.0571 1.0000 Uani . . . . . .
F93 F 0.1869(9) 0.0497(6) 0.7533(4) 0.0604 1.0000 Uani . . . . . .
F82 F 0.4943(9) -0.1457(6) 0.3274(5) 0.0660 1.0000 Uani . . . . . .
F115 F 0.2332(10) 0.5123(6) 0.3337(5) 0.0647 1.0000 Uani . . . . . .
N5 N -0.0437(14) 0.2520(8) 0.3984(6) 0.0457 1.0000 Uani . U . . . .
N3 N 0.9176(13) 0.1566(8) 0.8943(5) 0.0395 1.0000 Uani . . . . . .
N1 N 0.5774(13) 0.2492(8) 0.8920(5) 0.0357 1.0000 Uani . . . . . .
N2 N 0.4756(12) 0.2796(8) 0.8912(5) 0.0380 1.0000 Uani . . . . . .
N6 N 0.0605(16) 0.2256(9) 0.3982(6) 0.0569 1.0000 Uani . U . . . .
N7 N -0.3824(17) 0.3432(9) 0.3953(6) 0.0558 1.0000 Uani . . . . . .
N4 N 1.0109(13) 0.1322(9) 0.8931(6) 0.0476 1.0000 Uani . . . . . .
C80 C 0.4157(15) 0.0681(10) 0.3705(7) 0.0428 1.0000 Uani . . . . . .
C57 C 0.2446(13) 0.4227(10) 0.8745(6) 0.0345 1.0000 Uani . . . . . .
C113 C 0.3189(15) 0.2711(10) 0.2911(7) 0.0429 1.0000 Uani . . . . . .
C78 C 0.2471(16) 0.0293(9) 0.3642(7) 0.0424 1.0000 Uani . . . . . .
C77 C 0.3109(16) -0.0489(11) 0.3473(7) 0.0468 1.0000 Uani . . . . . .
C112 C 0.2589(16) 0.2884(10) 0.3417(8) 0.0482 1.0000 Uani . . . . . .
C65 C 0.2654(13) 0.2944(9) 0.9771(6) 0.0304 1.0000 Uani . . . . . .
C54 C 0.1173(16) 0.5904(10) 0.8604(7) 0.0474 1.0000 Uani . . . . . .
C37 C -0.3653(16) 0.1654(11) 0.4829(8) 0.0506 1.0000 Uani . . . . . .
H371 H -0.3667 0.1945 0.5179 0.0576 1.0000 Uiso . . . . . .
H372 H -0.4302 0.1979 0.4612 0.0576 1.0000 Uiso . . . . . .
C64 C 0.2992(13) 0.3425(9) 1.0144(7) 0.0358 1.0000 Uani . . . . . .
C66 C 0.2053(15) 0.2429(10) 1.0022(7) 0.0424 1.0000 Uani . . . . . .
C13 C 0.6306(15) 0.0644(11) 0.8104(7) 0.0462 1.0000 Uani . . . . . .
H131 H 0.5553 0.1039 0.8203 0.0555 1.0000 Uiso . . . . . .
H132 H 0.6625 0.0849 0.7747 0.0555 1.0000 Uiso . . . . . .
C108 C 0.3553(16) 0.3248(11) 0.2537(7) 0.0491 1.0000 Uani . . . . . .
C79 C 0.2971(15) 0.0906(10) 0.3744(7) 0.0439 1.0000 Uani . . . . . .
C17 C 0.8357(16) 0.3557(10) 0.8155(7) 0.0450 1.0000 Uani . . . . . .
H171 H 0.9186 0.3295 0.8216 0.0536 1.0000 Uiso . . . . . .
H172 H 0.8331 0.3925 0.7809 0.0536 1.0000 Uiso . . . . . .
C4 C 0.6779(15) 0.0120(9) 0.9258(7) 0.0399 1.0000 Uani . . . . . .
H41 H 0.5915 0.0311 0.9316 0.0480 1.0000 Uiso . . . . . .
H42 H 0.6998 -0.0482 0.9193 0.0480 1.0000 Uiso . . . . . .
C55 C 0.0620(14) 0.5293(10) 0.8673(7) 0.0428 1.0000 Uani . . . . . .
C58 C 0.2968(14) 0.4875(10) 0.8650(7) 0.0388 1.0000 Uani . . . . . .
C90 C 0.2781(13) 0.2233(9) 0.8472(6) 0.0335 1.0000 Uani . . . . . .
C9 C 0.5512(15) 0.1725(9) 1.0128(7) 0.0387 1.0000 Uani . . . . . .
H91 H 0.5250 0.2335 1.0130 0.0463 1.0000 Uiso . . . . . .
H92 H 0.5059 0.1545 0.9849 0.0463 1.0000 Uiso . . . . . .
C21 C 0.8459(15) 0.2217(10) 0.7435(6) 0.0394 1.0000 Uani . . . . . .
H211 H 0.9233 0.1914 0.7548 0.0476 1.0000 Uiso . . . . . .
H212 H 0.8083 0.1794 0.7327 0.0476 1.0000 Uiso . . . . . .
N8 N -0.4784(16) 0.3752(12) 0.3938(8) 0.0765 1.0000 Uani . . . . . .
C19 C 0.6286(14) 0.3364(9) 0.7734(7) 0.0381 1.0000 Uani . . . . . .
H191 H 0.5780 0.3706 0.8036 0.0481 1.0000 Uiso . . . . . .
H192 H 0.6469 0.3756 0.7440 0.0481 1.0000 Uiso . . . . . .
C11 C 0.8609(17) -0.0089(11) 0.8454(8) 0.0512 1.0000 Uani . . . . . .
H113 H 0.9135 -0.0171 0.8769 0.0575 1.0000 Uiso . . . . . .
H114 H 0.8445 -0.0629 0.8411 0.0575 1.0000 Uiso . . . . . .
C8 C 0.9074(17) 0.1139(11) 1.0428(8) 0.0550 1.0000 Uani . . . . . .
H81 H 0.9335 0.1410 1.0093 0.0792 1.0000 Uiso . . . . . .
H82 H 0.9317 0.0535 1.0382 0.0792 1.0000 Uiso . . . . . .
H83 H 0.9403 0.1276 1.0761 0.0792 1.0000 Uiso . . . . . .
C41 C -0.1581(16) 0.4888(11) 0.4118(10) 0.0601 1.0000 Uani . . . . . .
H411 H -0.0740 0.4721 0.4169 0.0751 1.0000 Uiso . . . . . .
H412 H -0.1801 0.5476 0.3987 0.0751 1.0000 Uiso . . . . . .
C111 C 0.2312(16) 0.3737(10) 0.3542(7) 0.0462 1.0000 Uani . . . . . .
C102 C 0.2077(15) 0.1715(10) 0.5194(8) 0.0480 1.0000 Uani . . . . . .
C56 C 0.1270(14) 0.4474(10) 0.8744(7) 0.0398 1.0000 Uani . . . . . .
C76 C 0.4326(16) -0.0681(9) 0.3436(8) 0.0479 1.0000 Uani . . . . . .
C12 C 0.9277(15) 0.0102(10) 0.7913(8) 0.0489 1.0000 Uani . . . . . .
H121 H 0.8811 0.0098 0.7594 0.0823 1.0000 Uiso . . . . . .
H122 H 1.0013 -0.0317 0.7868 0.0823 1.0000 Uiso . . . . . .
H123 H 0.9386 0.0652 0.7943 0.0823 1.0000 Uiso . . . . . .
C25 C 0.8772(13) 0.3351(10) 0.9705(7) 0.0394 1.0000 Uani . . . . . .
H251 H 0.8719 0.3015 1.0044 0.0542 1.0000 Uiso . . . . . .
H252 H 0.9511 0.3051 0.9481 0.0542 1.0000 Uiso . . . . . .
C67 C 0.1802(14) 0.2390(9) 1.0604(8) 0.0396 1.0000 Uani . . . . . .
C5 C 0.7280(15) 0.0267(9) 0.9803(7) 0.0451 1.0000 Uani . . . . . .
H51 H 0.8116 -0.0013 0.9784 0.0555 1.0000 Uiso . . . . . .
H52 H 0.6908 0.0044 1.0133 0.0555 1.0000 Uiso . . . . . .
C68 C 0.2182(14) 0.2867(10) 1.0942(7) 0.0403 1.0000 Uani . . . . . .
C101 C 0.2527(15) 0.2177(10) 0.4772(7) 0.0436 1.0000 Uani . . . . . .
C89 C 0.2163(14) 0.2434(10) 0.7986(6) 0.0385 1.0000 Uani . . . . . .
C53 C 0.2356(15) 0.5695(10) 0.8575(6) 0.0407 1.0000 Uani . . . . . .
C16 C 0.7763(14) 0.4065(9) 0.8660(7) 0.0405 1.0000 Uani . . . . . .
H161 H 0.7006 0.4431 0.8557 0.0503 1.0000 Uiso . . . . . .
H162 H 0.8235 0.4427 0.8764 0.0503 1.0000 Uiso . . . . . .
C100 C 0.3113(17) 0.2687(11) 0.4989(8) 0.0537 1.0000 Uani . . . . . .
C45 C -0.0703(15) 0.4226(11) 0.3037(8) 0.0503 1.0000 Uani . . . . . .
H451 H 0.0001 0.3830 0.3164 0.0694 1.0000 Uiso . . . . . .
H452 H -0.0903 0.4011 0.2689 0.0694 1.0000 Uiso . . . . . .
C28 C -0.2293(16) 0.0879(9) 0.3836(7) 0.0439 1.0000 Uani . . . . . .
H281 H -0.1978 0.0296 0.3979 0.0596 1.0000 Uiso . . . . . .
H282 H -0.3076 0.0950 0.3727 0.0596 1.0000 Uiso . . . . . .
C110 C 0.2632(17) 0.4307(10) 0.3196(8) 0.0510 1.0000 Uani . . . . . .
C36 C -0.1153(19) 0.1309(13) 0.5425(8) 0.0628 1.0000 Uani . . . . . .
H361 H -0.0867 0.1792 0.5393 0.1049 1.0000 Uiso . . . . . .
H362 H -0.0664 0.0873 0.5657 0.1049 1.0000 Uiso . . . . . .
H363 H -0.1948 0.1458 0.5601 0.1049 1.0000 Uiso . . . . . .
C29 C -0.1525(16) 0.1033(9) 0.3324(7) 0.0454 1.0000 Uani . . . . . .
H291 H -0.1582 0.0695 0.3009 0.0618 1.0000 Uiso . . . . . .
H292 H -0.0705 0.0885 0.3422 0.0618 1.0000 Uiso . . . . . .
C35 C -0.1162(15) 0.0968(10) 0.4837(7) 0.0462 1.0000 Uani . . . . . .
H351 H -0.1265 0.0406 0.4878 0.0541 1.0000 Uiso . . . . . .
H352 H -0.0402 0.0923 0.4635 0.0541 1.0000 Uiso . . . . . .
C91 C 0.3104(13) 0.1400(10) 0.8580(6) 0.0397 1.0000 Uani . . . . . .
C23 C 0.6344(14) 0.4077(9) 0.9657(7) 0.0410 1.0000 Uani . . . . . .
H231 H 0.6458 0.4638 0.9639 0.0501 1.0000 Uiso . . . . . .
H232 H 0.5636 0.4106 0.9469 0.0501 1.0000 Uiso . . . . . .
C99 C 0.3253(17) 0.2757(11) 0.5545(7) 0.0535 1.0000 Uani . . . . . .
C88 C 0.1832(14) 0.1895(10) 0.7673(6) 0.0393 1.0000 Uani . . . . . .
C75 C 0.4845(15) -0.0106(10) 0.3549(8) 0.0456 1.0000 Uani . . . . . .
C69 C 0.2779(15) 0.3424(9) 1.0731(7) 0.0400 1.0000 Uani . . . . . .
C20 C 0.5619(15) 0.2852(10) 0.7479(8) 0.0475 1.0000 Uani . . . . . .
H201 H 0.6081 0.2556 0.7154 0.0690 1.0000 Uiso . . . . . .
H202 H 0.4891 0.3213 0.7353 0.0690 1.0000 Uiso . . . . . .
H203 H 0.5461 0.2448 0.7761 0.0690 1.0000 Uiso . . . . . .
C98 C 0.2765(16) 0.2298(11) 0.5946(9) 0.0534 1.0000 Uani . . . . . .
C49 C -0.2839(19) 0.3687(13) 0.5514(9) 0.0687 1.0000 Uani . . . . . .
H491 H -0.2633 0.3119 0.5686 0.0820 1.0000 Uiso . . . . . .
H492 H -0.2643 0.4059 0.5779 0.0820 1.0000 Uiso . . . . . .
C97 C 0.2178(16) 0.1760(11) 0.5755(7) 0.0491 1.0000 Uani . . . . . .
C109 C 0.3267(17) 0.4087(11) 0.2684(8) 0.0528 1.0000 Uani . . . . . .
C26 C 0.8926(15) 0.4186(10) 0.9870(7) 0.0428 1.0000 Uani . . . . . .
H261 H 0.8891 0.4552 0.9535 0.0674 1.0000 Uiso . . . . . .
H262 H 0.9667 0.4094 1.0033 0.0674 1.0000 Uiso . . . . . .
H263 H 0.8297 0.4437 1.0147 0.0674 1.0000 Uiso . . . . . .
C38 C -0.3859(14) 0.0797(12) 0.4993(8) 0.0481 1.0000 Uani . . . . . .
H381 H -0.3873 0.0504 0.4643 0.0813 1.0000 Uiso . . . . . .
H382 H -0.4614 0.0892 0.5202 0.0813 1.0000 Uiso . . . . . .
H383 H -0.3253 0.0477 0.5216 0.0813 1.0000 Uiso . . . . . .
C87 C 0.2189(13) 0.1051(11) 0.7819(7) 0.0418 1.0000 Uani . . . . . .
C14 C 0.612(2) -0.0208(11) 0.8001(8) 0.0596 1.0000 Uani . . . . . .
H141 H 0.5551 -0.0146 0.7729 0.0907 1.0000 Uiso . . . . . .
H142 H 0.5876 -0.0439 0.8359 0.0907 1.0000 Uiso . . . . . .
H143 H 0.6864 -0.0589 0.7856 0.0907 1.0000 Uiso . . . . . .
C22 C 0.8632(16) 0.2726(12) 0.6893(7) 0.0550 1.0000 Uani . . . . . .
H221 H 0.9132 0.2368 0.6612 0.0784 1.0000 Uiso . . . . . .
H222 H 0.8956 0.3170 0.6985 0.0784 1.0000 Uiso . . . . . .
H223 H 0.7867 0.2980 0.6737 0.0784 1.0000 Uiso . . . . . .
C7 C 0.7773(14) 0.1431(10) 1.0511(7) 0.0413 1.0000 Uani . . . . . .
H71 H 0.7552 0.2008 1.0639 0.0486 1.0000 Uiso . . . . . .
H72 H 0.7517 0.1083 1.0804 0.0486 1.0000 Uiso . . . . . .
C34 C 0.0149(19) 0.2056(12) 0.2580(8) 0.0626 1.0000 Uani . . . . . .
H341 H 0.0563 0.2142 0.2222 0.0967 1.0000 Uiso . . . . . .
H342 H 0.0462 0.1479 0.2714 0.0967 1.0000 Uiso . . . . . .
H343 H 0.0271 0.2432 0.2861 0.0967 1.0000 Uiso . . . . . .
C86 C 0.2821(15) 0.0803(10) 0.8295(8) 0.0456 1.0000 Uani . . . . . .
C43 C -0.3116(16) 0.5005(10) 0.3295(8) 0.0521 1.0000 Uani . . . . . .
H431 H -0.3728 0.5161 0.3613 0.0653 1.0000 Uiso . . . . . .
H432 H -0.2908 0.5526 0.3178 0.0653 1.0000 Uiso . . . . . .
C48 C -0.0245(19) 0.3887(15) 0.5570(11) 0.0778 1.0000 Uani . . . . . .
H481 H -0.0450 0.4481 0.5468 0.1196 1.0000 Uiso . . . . . .
H482 H 0.0580 0.3692 0.5631 0.1196 1.0000 Uiso . . . . . .
H483 H -0.0697 0.3795 0.5910 0.1196 1.0000 Uiso . . . . . .
C10 C 0.5175(16) 0.1394(12) 1.0703(8) 0.0559 1.0000 Uani . . . . . .
H101 H 0.5416 0.0796 1.0720 0.0843 1.0000 Uiso . . . . . .
H102 H 0.4321 0.1595 1.0777 0.0843 1.0000 Uiso . . . . . .
H103 H 0.5527 0.1619 1.0997 0.0843 1.0000 Uiso . . . . . .
C44 C -0.3622(17) 0.4701(12) 0.2807(9) 0.0629 1.0000 Uani . . . . . .
H441 H -0.2999 0.4509 0.2509 0.1007 1.0000 Uiso . . . . . .
H442 H -0.4231 0.5152 0.2657 0.1007 1.0000 Uiso . . . . . .
H443 H -0.3920 0.4238 0.2938 0.1007 1.0000 Uiso . . . . . .
C33 C -0.1157(15) 0.2239(11) 0.2504(7) 0.0460 1.0000 Uani . . . . . .
H331 H -0.1248 0.1843 0.2224 0.0584 1.0000 Uiso . . . . . .
H332 H -0.1427 0.2803 0.2339 0.0584 1.0000 Uiso . . . . . .
C46 C -0.0427(18) 0.5069(11) 0.2876(9) 0.0592 1.0000 Uani . . . . . .
H461 H 0.0251 0.4962 0.2599 0.0906 1.0000 Uiso . . . . . .
H462 H -0.0239 0.5305 0.3213 0.0906 1.0000 Uiso . . . . . .
H463 H -0.1081 0.5457 0.2709 0.0906 1.0000 Uiso . . . . . .
C24 C 0.6144(16) 0.3836(10) 1.0276(7) 0.0464 1.0000 Uani . . . . . .
H241 H 0.5849 0.3354 1.0310 0.0775 1.0000 Uiso . . . . . .
H242 H 0.5596 0.4306 1.0474 0.0775 1.0000 Uiso . . . . . .
H243 H 0.6885 0.3705 1.0463 0.0775 1.0000 Uiso . . . . . .
C31 C -0.3436(17) 0.2251(11) 0.2849(7) 0.0508 1.0000 Uani . . . . . .
H311 H -0.4015 0.2258 0.3171 0.0685 1.0000 Uiso . . . . . .
H312 H -0.3691 0.2800 0.2649 0.0685 1.0000 Uiso . . . . . .
C40 C -0.2245(14) 0.4785(11) 0.4663(8) 0.0504 1.0000 Uani . . . . . .
H401 H -0.3074 0.5055 0.4638 0.0630 1.0000 Uiso . . . . . .
H402 H -0.1976 0.5066 0.4971 0.0630 1.0000 Uiso . . . . . .
C47 C -0.0496(18) 0.3406(13) 0.5090(10) 0.0701 1.0000 Uani . . . . . .
H471 H -0.0285 0.2818 0.5202 0.0802 1.0000 Uiso . . . . . .
H472 H 0.0031 0.3472 0.4759 0.0802 1.0000 Uiso . . . . . .
C32 C -0.3494(19) 0.1579(13) 0.2439(10) 0.0749 1.0000 Uani . . . . . .
H321 H -0.2818 0.1480 0.2161 0.1158 1.0000 Uiso . . . . . .
H322 H -0.4196 0.1739 0.2247 0.1158 1.0000 Uiso . . . . . .
H323 H -0.3440 0.1050 0.2655 0.1158 1.0000 Uiso . . . . . .
C50 C -0.414(2) 0.3986(17) 0.5452(11) 0.0896 1.0000 Uani . . . . . .
H501 H -0.4323 0.3599 0.5184 0.1351 1.0000 Uiso . . . . . .
H502 H -0.4338 0.4537 0.5287 0.1351 1.0000 Uiso . . . . . .
H503 H -0.4550 0.3951 0.5809 0.1351 1.0000 Uiso . . . . . .

loop_
_atom_site_aniso_label
_atom_site_aniso_U_11
_atom_site_aniso_U_22
_atom_site_aniso_U_33
_atom_site_aniso_U_23
_atom_site_aniso_U_13
_atom_site_aniso_U_12
W1 0.0315(4) 0.0303(4) 0.0314(4) 0.0032(3) -0.0054(3) -0.0039(3)
W2 0.0402(5) 0.0341(4) 0.0361(4) 0.0068(3) -0.0095(3) -0.0061(3)
P3 0.036(2) 0.037(2) 0.035(2) 0.0086(17) -0.0054(18) -0.0076(18)
P15 0.038(2) 0.038(2) 0.033(2) 0.0032(17) -0.0048(18) -0.0093(18)
P27 0.044(3) 0.037(2) 0.038(2) 0.0109(18) -0.0105(19) -0.0074(19)
P39 0.053(3) 0.042(2) 0.044(3) 0.001(2) -0.003(2) -0.005(2)
P30 0.054(3) 0.039(2) 0.045(3) 0.0095(19) -0.015(2) -0.007(2)
P6 0.038(2) 0.037(2) 0.031(2) 0.0071(16) -0.0105(18) -0.0048(18)
P42 0.050(3) 0.037(2) 0.053(3) 0.016(2) -0.014(2) -0.006(2)
P18 0.038(2) 0.029(2) 0.037(2) 0.0026(16) -0.0078(18) -0.0037(17)
Al1 0.033(3) 0.033(2) 0.035(3) 0.0017(19) -0.007(2) -0.003(2)
Al2 0.044(3) 0.037(3) 0.046(3) 0.006(2) -0.005(2) -0.007(2)
F62 0.040(6) 0.045(5) 0.053(6) 0.008(4) -0.011(4) -0.012(4)
F70 0.048(6) 0.046(5) 0.039(5) -0.000(4) -0.006(4) -0.016(4)
F84 0.047(6) 0.045(5) 0.058(6) 0.003(5) -0.004(5) -0.014(5)
F95 0.043(6) 0.038(5) 0.052(6) 0.010(4) -0.009(5) -0.001(4)
F83 0.030(6) 0.060(6) 0.080(8) 0.009(5) -0.006(5) -0.007(5)
F59 0.059(7) 0.045(5) 0.054(6) 0.018(5) -0.011(5) -0.018(5)
F61 0.033(5) 0.045(5) 0.051(6) 0.003(4) -0.004(4) -0.007(4)
F94 0.065(7) 0.045(5) 0.040(5) 0.006(4) -0.017(5) -0.005(5)
F85 0.057(7) 0.045(5) 0.057(6) -0.003(5) -0.013(5) -0.014(5)
F106 0.059(6) 0.046(5) 0.052(6) 0.004(4) -0.010(5) -0.021(5)
F63 0.037(6) 0.051(6) 0.059(6) 0.016(5) 0.001(5) 0.002(4)
F72 0.058(6) 0.049(5) 0.037(5) 0.010(4) -0.004(5) -0.010(5)
F73 0.054(6) 0.049(5) 0.037(5) -0.005(4) -0.008(4) -0.014(5)
F118 0.068(7) 0.039(5) 0.044(6) 0.006(4) -0.002(5) -0.009(5)
F71 0.037(5) 0.041(5) 0.053(6) -0.002(4) -0.004(4) -0.012(4)
F60 0.055(6) 0.041(5) 0.063(7) 0.018(5) -0.006(5) 0.004(5)
F114 0.066(7) 0.050(6) 0.042(6) 0.014(5) 0.000(5) -0.008(5)
F74 0.043(6) 0.048(5) 0.055(6) 0.015(5) -0.001(5) -0.007(5)
F117 0.056(6) 0.037(5) 0.059(6) -0.008(5) -0.000(5) -0.004(5)
F103 0.070(7) 0.063(6) 0.046(6) 0.012(5) -0.001(5) -0.023(6)
F104 0.069(8) 0.074(7) 0.036(6) 0.008(5) -0.007(5) -0.016(6)
F92 0.064(7) 0.040(5) 0.069(7) -0.001(5) -0.010(6) -0.013(5)
F105 0.051(6) 0.057(6) 0.066(7) 0.017(5) -0.007(5) -0.017(5)
F107 0.060(7) 0.058(6) 0.080(8) 0.000(6) -0.014(6) -0.021(6)
F81 0.035(6) 0.052(6) 0.099(9) -0.015(6) -0.010(6) 0.006(5)
F116 0.069(7) 0.047(6) 0.073(7) 0.024(5) -0.016(6) -0.017(5)
F96 0.047(6) 0.077(7) 0.046(6) -0.004(5) -0.013(5) -0.013(5)
F93 0.065(7) 0.057(6) 0.062(7) -0.019(5) -0.009(5) -0.018(5)
F82 0.045(6) 0.050(6) 0.099(9) -0.019(6) -0.016(6) -0.000(5)
F115 0.091(9) 0.038(6) 0.063(7) 0.004(5) -0.021(6) -0.011(5)
N5 0.074(9) 0.035(7) 0.034(6) -0.000(5) -0.014(7) -0.021(7)
N3 0.041(9) 0.037(7) 0.038(8) -0.006(6) -0.016(7) -0.002(7)
N1 0.050(10) 0.034(7) 0.026(7) 0.003(5) 0.002(6) -0.018(7)
N2 0.031(8) 0.041(7) 0.036(8) 0.003(6) 0.004(6) -0.003(6)
N6 0.074(9) 0.045(7) 0.049(7) 0.010(6) -0.010(8) -0.012(7)
N7 0.090(14) 0.037(8) 0.048(9) 0.021(7) -0.023(9) -0.029(9)
N4 0.032(9) 0.060(9) 0.050(9) 0.003(7) -0.013(7) -0.010(7)
C80 0.044(11) 0.042(9) 0.041(10) 0.005(7) -0.008(8) -0.009(8)
C57 0.032(9) 0.043(9) 0.025(8) -0.001(6) -0.007(6) -0.004(7)
C113 0.042(10) 0.037(9) 0.048(11) 0.001(8) -0.015(8) -0.005(8)
C78 0.051(12) 0.025(8) 0.043(10) 0.004(7) 0.002(8) 0.001(8)
C77 0.058(12) 0.054(11) 0.039(10) 0.013(8) -0.015(9) -0.031(9)
C112 0.048(11) 0.042(10) 0.054(11) 0.011(8) -0.020(9) -0.009(8)
C65 0.026(8) 0.036(8) 0.028(8) 0.005(6) -0.008(6) -0.004(6)
C54 0.049(12) 0.043(10) 0.038(9) 0.010(7) -0.006(8) 0.007(8)
C37 0.054(12) 0.044(10) 0.053(11) 0.020(8) -0.015(9) -0.013(8)
C64 0.031(9) 0.030(8) 0.043(9) 0.009(7) -0.003(7) -0.005(7)
C66 0.038(10) 0.033(9) 0.052(11) 0.004(8) -0.014(8) -0.001(8)
C13 0.042(10) 0.057(11) 0.037(9) 0.005(8) -0.003(8) -0.010(8)
C108 0.050(11) 0.054(11) 0.042(10) 0.019(8) -0.020(9) -0.013(9)
C79 0.038(10) 0.044(10) 0.045(10) 0.018(8) -0.005(8) -0.008(8)
C17 0.051(11) 0.030(8) 0.055(11) 0.011(7) -0.015(9) -0.012(8)
C4 0.043(10) 0.029(8) 0.050(10) 0.005(7) -0.000(8) -0.015(7)
C55 0.035(10) 0.050(10) 0.041(9) 0.013(8) -0.009(7) -0.008(8)
C58 0.038(10) 0.042(9) 0.035(9) 0.005(7) -0.004(7) -0.010(8)
C90 0.039(9) 0.039(9) 0.022(8) -0.008(6) 0.003(7) -0.010(7)
C9 0.049(10) 0.024(7) 0.039(9) 0.005(6) -0.009(8) -0.004(7)
C21 0.057(11) 0.041(9) 0.019(7) 0.003(6) -0.006(7) -0.011(8)
N8 0.052(11) 0.081(13) 0.092(14) 0.052(11) -0.030(10) -0.014(10)
C19 0.036(9) 0.032(8) 0.042(9) 0.011(7) -0.004(7) -0.005(7)
C11 0.058(12) 0.042(10) 0.051(11) 0.011(8) -0.007(9) -0.012(9)
C8 0.057(12) 0.054(11) 0.051(11) 0.008(9) -0.018(9) -0.007(9)
C41 0.039(11) 0.050(11) 0.092(16) 0.009(10) -0.018(11) -0.011(9)
C111 0.057(12) 0.036(9) 0.040(10) -0.011(8) -0.012(9) -0.000(8)
C102 0.040(10) 0.039(9) 0.065(12) 0.007(8) -0.009(9) -0.010(8)
C56 0.032(9) 0.048(10) 0.041(9) 0.007(7) -0.010(7) -0.013(8)
C76 0.049(11) 0.026(8) 0.059(11) -0.005(7) -0.022(9) 0.012(8)
C12 0.037(10) 0.036(9) 0.061(12) 0.004(8) 0.009(8) 0.006(8)
C25 0.023(8) 0.053(10) 0.036(9) -0.004(7) -0.005(7) 0.001(7)
C67 0.032(9) 0.024(8) 0.061(11) 0.013(7) -0.001(8) -0.007(7)
C5 0.054(11) 0.032(8) 0.044(10) 0.003(7) -0.018(8) 0.000(8)
C68 0.032(9) 0.044(9) 0.040(10) 0.007(7) 0.002(7) -0.005(8)
C101 0.051(11) 0.042(9) 0.034(9) 0.006(7) -0.003(8) -0.006(8)
C89 0.034(9) 0.045(9) 0.029(8) 0.002(7) 0.004(7) -0.000(7)
C53 0.057(12) 0.043(9) 0.020(8) 0.005(7) -0.009(7) -0.011(8)
C16 0.041(10) 0.037(9) 0.051(10) 0.005(7) -0.012(8) -0.020(8)
C100 0.057(13) 0.046(10) 0.059(12) -0.001(9) -0.001(10) -0.017(9)
C45 0.042(11) 0.052(10) 0.049(11) 0.020(8) 0.009(8) -0.007(8)
C28 0.069(12) 0.026(8) 0.033(9) 0.010(7) 0.005(8) -0.011(8)
C110 0.058(12) 0.037(10) 0.064(13) 0.020(9) -0.029(10) -0.020(9)
C36 0.082(15) 0.068(12) 0.036(10) 0.016(9) -0.021(10) -0.015(11)
C29 0.067(12) 0.028(8) 0.035(9) 0.002(7) -0.015(8) -0.002(8)
C35 0.038(10) 0.048(10) 0.050(10) 0.024(8) -0.005(8) -0.012(8)
C91 0.029(9) 0.053(10) 0.033(9) 0.004(7) -0.010(7) -0.002(7)
C23 0.030(9) 0.033(8) 0.055(10) 0.003(7) -0.004(8) 0.001(7)
C99 0.062(13) 0.048(11) 0.036(10) 0.010(8) 0.003(9) 0.005(9)
C88 0.029(9) 0.051(10) 0.029(8) -0.006(7) 0.003(7) 0.003(7)
C75 0.033(10) 0.037(9) 0.059(11) -0.001(8) -0.008(8) 0.006(8)
C69 0.044(10) 0.026(8) 0.042(10) 0.004(7) -0.000(8) 0.001(7)
C20 0.045(11) 0.039(9) 0.054(11) 0.003(8) -0.017(9) -0.002(8)
C98 0.047(12) 0.036(9) 0.069(14) -0.001(9) -0.013(10) 0.002(8)
C49 0.061(14) 0.065(13) 0.069(14) 0.006(11) 0.001(11) -0.002(11)
C97 0.047(11) 0.053(11) 0.036(10) 0.011(8) -0.000(8) 0.002(9)
C109 0.059(12) 0.040(10) 0.060(12) 0.024(9) -0.021(10) -0.014(9)
C26 0.044(10) 0.049(10) 0.036(9) -0.006(7) 0.005(8) -0.015(8)
C38 0.031(10) 0.068(12) 0.050(11) 0.012(9) -0.008(8) -0.023(8)
C87 0.020(8) 0.054(10) 0.047(10) -0.015(8) 0.016(7) -0.007(7)
C14 0.097(16) 0.053(11) 0.041(10) -0.004(8) -0.016(10) -0.037(11)
C22 0.049(11) 0.067(12) 0.039(10) 0.017(9) 0.005(8) -0.004(9)
C7 0.039(10) 0.045(9) 0.036(9) 0.003(7) -0.014(7) -0.002(7)
C34 0.077(15) 0.055(11) 0.060(13) 0.005(9) -0.024(11) -0.020(10)
C86 0.044(11) 0.030(9) 0.059(11) 0.008(8) 0.001(9) -0.007(8)
C43 0.047(11) 0.031(9) 0.060(12) 0.006(8) 0.002(9) 0.016(8)
C48 0.049(13) 0.085(16) 0.104(19) -0.008(14) -0.017(13) -0.021(12)
C10 0.041(11) 0.063(12) 0.059(12) 0.023(9) -0.003(9) -0.012(9)
C44 0.046(12) 0.061(12) 0.068(13) 0.005(10) -0.008(10) 0.005(10)
C33 0.048(11) 0.062(11) 0.034(9) 0.005(8) -0.001(8) -0.027(9)
C46 0.065(13) 0.051(11) 0.067(13) 0.027(9) -0.012(10) -0.026(10)
C24 0.050(11) 0.045(10) 0.044(10) -0.004(8) -0.010(8) -0.011(8)
C31 0.065(13) 0.055(11) 0.040(10) 0.013(8) -0.033(9) -0.023(9)
C40 0.023(9) 0.061(11) 0.065(12) 0.023(9) -0.005(8) -0.011(8)
C47 0.052(13) 0.058(12) 0.089(16) 0.021(11) -0.009(11) 0.001(10)
C32 0.060(14) 0.067(13) 0.094(17) 0.002(12) -0.041(13) -0.002(11)
C50 0.075(17) 0.102(19) 0.100(19) 0.030(15) -0.015(14) -0.040(15)

loop_
_atom_type_symbol
_atom_type_scat_dispersion_real
_atom_type_scat_dispersion_imag
_atom_type_scat_Cromer_Mann_a1
_atom_type_scat_Cromer_Mann_b1
_atom_type_scat_Cromer_Mann_a2
_atom_type_scat_Cromer_Mann_b2
_atom_type_scat_Cromer_Mann_a3
_atom_type_scat_Cromer_Mann_b3
_atom_type_scat_Cromer_Mann_a4
_atom_type_scat_Cromer_Mann_b4
_atom_type_scat_Cromer_Mann_c
_atom_type_scat_source
C 0.0181 0.0091 2.3100 20.8439 1.0200 10.2075 1.5886 0.5687 0.8650 51.6512 0.2156 'International Tables Vol C 4.2.6.8 and 6.1.1.4'
H 0.0000 0.0000 0.4930 10.5109 0.3229 26.1257 0.1402 3.1424 0.0408 57.7998 0.0030 'International Tables Vol C 4.2.6.8 and 6.1.1.4'
Al 0.2130 0.2455 6.4202 3.0387 1.9002 0.7426 1.5936 31.5472 1.9646 85.0886 1.1151 'International Tables Vol C 4.2.6.8 and 6.1.1.4'
F 0.0727 0.0534 3.5392 10.2825 2.6412 4.2944 1.5170 0.2615 1.0243 26.1476 0.2776 'International Tables Vol C 4.2.6.8 and 6.1.1.4'
N 0.0311 0.0180 12.2126 0.0057 3.1322 9.8933 2.0125 28.9975 1.1663 0.5826 -11.5290 'International Tables Vol C 4.2.6.8 and 6.1.1.4'
P 0.2955 0.4335 6.4345 1.9067 4.1791 27.1570 1.7800 0.5260 1.4908 68.1645 1.1149 'International Tables Vol C 4.2.6.8 and 6.1.1.4'
W -5.4734 5.5774 29.0818 1.7203 15.4300 9.2259 14.4327 0.3217 5.1198 57.0560 9.8875 'International Tables Vol C 4.2.6.8 and 6.1.1.4'

loop_
_geom_angle_atom_site_label_1
_geom_angle_site_symmetry_1
_geom_angle_atom_site_label_2
_geom_angle_site_symmetry_2
_geom_angle_atom_site_label_3
_geom_angle_site_symmetry_3
_geom_angle
_geom_angle_publ_flag
P3 . W1 . P15 . 176.41(14) yes
P3 . W1 . P6 . 79.59(13) yes
P15 . W1 . P6 . 99.47(14) yes
P3 . W1 . P18 . 101.60(13) yes
P15 . W1 . P18 . 79.43(13) yes
P6 . W1 . P18 . 178.18(14) yes
P3 . W1 . N3 . 87.9(4) yes
P15 . W1 . N3 . 88.7(4) yes
P6 . W1 . N3 . 93.4(4) yes
P18 . W1 . N3 . 88.0(4) yes
P3 . W1 . N1 . 91.7(4) yes
P15 . W1 . N1 . 91.7(4) yes
P6 . W1 . N1 . 89.2(4) yes
P18 . W1 . N1 . 89.4(4) yes
N3 . W1 . N1 . 177.2(5) yes
P27 . W2 . P39 . 100.31(15) yes
P27 . W2 . P30 . 79.01(15) yes
P39 . W2 . P30 . 178.68(15) yes
P27 . W2 . P42 . 177.44(16) yes
P39 . W2 . P42 . 79.51(16) yes
P30 . W2 . P42 . 101.22(16) yes
P27 . W2 . N5 . 91.5(4) yes
P39 . W2 . N5 . 88.4(4) yes
P30 . W2 . N5 . 90.5(4) yes
P42 . W2 . N5 . 91.1(4) yes
P27 . W2 . N7 . 90.8(4) yes
P39 . W2 . N7 . 92.4(4) yes
P30 . W2 . N7 . 88.8(4) yes
P42 . W2 . N7 . 86.6(4) yes
N5 . W2 . N7 . 177.4(6) yes
W1 . P3 . C13 . 118.7(6) yes
W1 . P3 . C4 . 110.0(5) yes
C13 . P3 . C4 . 103.3(8) yes
W1 . P3 . C11 . 119.2(6) yes
C13 . P3 . C11 . 104.3(8) yes
C4 . P3 . C11 . 98.4(8) yes
W1 . P15 . C25 . 118.2(5) yes
W1 . P15 . C16 . 111.1(5) yes
C25 . P15 . C16 . 103.8(8) yes
W1 . P15 . C23 . 118.9(6) yes
C25 . P15 . C23 . 102.3(7) yes
C16 . P15 . C23 . 100.2(8) yes
W2 . P27 . C37 . 118.3(5) yes
W2 . P27 . C28 . 110.0(5) yes
C37 . P27 . C28 . 102.6(8) yes
W2 . P27 . C35 . 118.3(6) yes
C37 . P27 . C35 . 104.3(8) yes
C28 . P27 . C35 . 100.9(8) yes
W2 . P39 . C49 . 128.1(8) yes
W2 . P39 . C40 . 108.8(7) yes
C49 . P39 . C40 . 103.6(9) yes
W2 . P39 . C47 . 110.2(8) yes
C49 . P39 . C47 . 101.0(10) yes
C40 . P39 . C47 . 102.2(9) yes
W2 . P30 . C29 . 107.4(5) yes
W2 . P30 . C33 . 122.5(6) yes
C29 . P30 . C33 . 103.4(9) yes
W2 . P30 . C31 . 117.0(6) yes
C29 . P30 . C31 . 102.9(8) yes
C33 . P30 . C31 . 101.4(8) yes
W1 . P6 . C9 . 111.8(5) yes
W1 . P6 . C5 . 110.3(6) yes
C9 . P6 . C5 . 101.4(8) yes
W1 . P6 . C7 . 126.4(6) yes
C9 . P6 . C7 . 102.8(7) yes
C5 . P6 . C7 . 101.1(7) yes
W2 . P42 . C41 . 109.5(7) yes
W2 . P42 . C45 . 117.6(6) yes
C41 . P42 . C45 . 103.9(10) yes
W2 . P42 . C43 . 119.9(7) yes
C41 . P42 . C43 . 98.5(8) yes
C45 . P42 . C43 . 104.8(8) yes
W1 . P18 . C17 . 107.8(6) yes
W1 . P18 . C21 . 123.7(5) yes
C17 . P18 . C21 . 103.5(8) yes
W1 . P18 . C19 . 114.3(5) yes
C17 . P18 . C19 . 102.0(7) yes
C21 . P18 . C19 . 103.1(7) yes
N2 . Al1 . C57 . 111.7(7) yes
N2 . Al1 . C65 . 107.7(6) yes
C57 . Al1 . C65 . 103.9(6) yes
N2 . Al1 . C90 . 107.1(6) yes
C57 . Al1 . C90 . 113.4(6) yes
C65 . Al1 . C90 . 113.0(7) yes
N6 . Al2 . C112 . 107.2(7) yes
N6 . Al2 . C79 . 110.9(7) yes
C112 . Al2 . C79 . 109.8(8) yes
N6 . Al2 . C101 . 107.1(8) yes
C112 . Al2 . C101 . 114.5(8) yes
C79 . Al2 . C101 . 107.2(7) yes
W2 . N5 . N6 . 179.6(13) yes
W1 . N3 . N4 . 178.9(14) yes
W1 . N1 . N2 . 177.7(12) yes
N1 . N2 . Al1 . 167.5(12) yes
N5 . N6 . Al2 . 169.2(14) yes
W2 . N7 . N8 . 175.6(15) yes
F84 . C80 . C79 . 119.7(15) yes
F84 . C80 . C75 . 116.4(15) yes
C79 . C80 . C75 . 123.8(16) yes
Al1 . C57 . C58 . 128.4(12) yes
Al1 . C57 . C56 . 117.0(12) yes
C58 . C57 . C56 . 114.3(14) yes
F118 . C113 . C112 . 118.4(16) yes
F118 . C113 . C108 . 113.5(16) yes
C112 . C113 . C108 . 128.1(16) yes
F83 . C78 . C77 . 114.7(15) yes
F83 . C78 . C79 . 122.7(14) yes
C77 . C78 . C79 . 122.5(17) yes
F85 . C77 . C78 . 122.8(17) yes
F85 . C77 . C76 . 118.2(16) yes
C78 . C77 . C76 . 118.9(16) yes
C113 . C112 . Al2 . 126.9(13) yes
C113 . C112 . C111 . 112.3(16) yes
Al2 . C112 . C111 . 120.7(14) yes
Al1 . C65 . C64 . 116.6(11) yes
Al1 . C65 . C66 . 128.9(12) yes
C64 . C65 . C66 . 114.3(14) yes
F60 . C54 . C55 . 119.8(16) yes
F60 . C54 . C53 . 120.5(17) yes
C55 . C54 . C53 . 119.8(15) yes
P27 . C37 . H371 . 108.8 no
P27 . C37 . H372 . 108.2 no
H371 . C37 . H372 . 108.1 no
P27 . C37 . C38 . 115.6(13) yes
H371 . C37 . C38 . 107.6 no
H372 . C37 . C38 . 108.3 no
F70 . C64 . C65 . 118.7(14) yes
F70 . C64 . C69 . 114.9(14) yes
C65 . C64 . C69 . 126.3(15) yes
F71 . C66 . C65 . 122.0(15) yes
F71 . C66 . C67 . 114.9(15) yes
C65 . C66 . C67 . 123.1(15) yes
P3 . C13 . H131 . 107.6 no
P3 . C13 . H132 . 106.8 no
H131 . C13 . H132 . 107.6 no
P3 . C13 . C14 . 117.1(12) yes
H131 . C13 . C14 . 108.7 no
H132 . C13 . C14 . 108.7 no
C113 . C108 . F114 . 124.5(16) yes
C113 . C108 . C109 . 117.3(18) yes
F114 . C108 . C109 . 118.1(16) yes
C80 . C79 . C78 . 116.0(15) yes
C80 . C79 . Al2 . 117.3(13) yes
C78 . C79 . Al2 . 126.6(13) yes
P18 . C17 . H171 . 110.0 no
P18 . C17 . H172 . 109.3 no
H171 . C17 . H172 . 106.8 no
P18 . C17 . C16 . 110.1(12) yes
H171 . C17 . C16 . 110.3 no
H172 . C17 . C16 . 110.2 no
P3 . C4 . H41 . 110.4 no
P3 . C4 . H42 . 111.3 no
H41 . C4 . H42 . 107.3 no
P3 . C4 . C5 . 111.2(11) yes
H41 . C4 . C5 . 107.9 no
H42 . C4 . C5 . 108.7 no
F63 . C55 . C54 . 120.5(14) yes
F63 . C55 . C56 . 120.4(15) yes
C54 . C55 . C56 . 119.1(15) yes
C57 . C58 . F62 . 119.6(13) yes
C57 . C58 . C53 . 123.5(16) yes
F62 . C58 . C53 . 116.9(15) yes
Al1 . C90 . C89 . 126.0(12) yes
Al1 . C90 . C91 . 122.4(11) yes
C89 . C90 . C91 . 111.7(14) yes
P6 . C9 . H91 . 108.5 no
P6 . C9 . H92 . 107.9 no
H91 . C9 . H92 . 106.8 no
P6 . C9 . C10 . 118.0(11) yes
H91 . C9 . C10 . 108.4 no
H92 . C9 . C10 . 106.6 no
P18 . C21 . H211 . 108.7 no
P18 . C21 . H212 . 107.9 no
H211 . C21 . H212 . 107.0 no
P18 . C21 . C22 . 119.0(12) yes
H211 . C21 . C22 . 106.8 no
H212 . C21 . C22 . 106.9 no
P18 . C19 . H191 . 109.1 no
P18 . C19 . H192 . 109.1 no
H191 . C19 . H192 . 107.0 no
P18 . C19 . C20 . 114.2(10) yes
H191 . C19 . C20 . 108.5 no
H192 . C19 . C20 . 108.7 no
P3 . C11 . H113 . 108.7 no
P3 . C11 . H114 . 109.2 no
H113 . C11 . H114 . 106.4 no
P3 . C11 . C12 . 116.1(11) yes
H113 . C11 . C12 . 107.6 no
H114 . C11 . C12 . 108.4 no
H81 . C8 . H82 . 109.6 no
H81 . C8 . H83 . 110.0 no
H82 . C8 . H83 . 109.4 no
H81 . C8 . C7 . 109.9 no
H82 . C8 . C7 . 109.0 no
H83 . C8 . C7 . 108.9 no
P42 . C41 . H411 . 108.4 no
P42 . C41 . H412 . 108.4 no
H411 . C41 . H412 . 107.6 no
P42 . C41 . C40 . 111.2(14) yes
H411 . C41 . C40 . 110.6 no
H412 . C41 . C40 . 110.5 no
C112 . C111 . F117 . 117.7(16) yes
C112 . C111 . C110 . 123.3(18) yes
F117 . C111 . C110 . 119.0(15) yes
F106 . C102 . C101 . 119.2(16) yes
F106 . C102 . C97 . 116.3(16) yes
C101 . C102 . C97 . 124.6(17) yes
F61 . C56 . C55 . 116.8(14) yes
F61 . C56 . C57 . 119.1(14) yes
C55 . C56 . C57 . 124.1(16) yes
C77 . C76 . F82 . 118.2(15) yes
C77 . C76 . C75 . 120.3(14) yes
F82 . C76 . C75 . 121.6(16) yes
C11 . C12 . H121 . 107.9 no
C11 . C12 . H122 . 109.5 no
H121 . C12 . H122 . 110.3 no
C11 . C12 . H123 . 108.5 no
H121 . C12 . H123 . 109.8 no
H122 . C12 . H123 . 110.8 no
P15 . C25 . H251 . 109.4 no
P15 . C25 . H252 . 107.0 no
H251 . C25 . H252 . 106.6 no
P15 . C25 . C26 . 117.4(11) yes
H251 . C25 . C26 . 109.3 no
H252 . C25 . C26 . 106.5 no
C66 . C67 . F74 . 121.1(15) yes
C66 . C67 . C68 . 119.2(15) yes
F74 . C67 . C68 . 119.7(16) yes
C4 . C5 . P6 . 108.5(10) yes
C4 . C5 . H51 . 109.4 no
P6 . C5 . H51 . 109.7 no
C4 . C5 . H52 . 110.8 no
P6 . C5 . H52 . 109.6 no
H51 . C5 . H52 . 108.8 no
F72 . C68 . C67 . 119.7(15) yes
F72 . C68 . C69 . 117.8(15) yes
C67 . C68 . C69 . 122.4(16) yes
C102 . C101 . Al2 . 116.8(13) yes
C102 . C101 . C100 . 112.9(16) yes
Al2 . C101 . C100 . 130.1(14) yes
F94 . C89 . C90 . 118.6(14) yes
F94 . C89 . C88 . 115.3(13) yes
C90 . C89 . C88 . 126.1(15) yes
F59 . C53 . C58 . 121.2(16) yes
F59 . C53 . C54 . 119.7(14) yes
C58 . C53 . C54 . 119.1(16) yes
C17 . C16 . P15 . 110.8(11) yes
C17 . C16 . H161 . 109.2 no
P15 . C16 . H161 . 110.0 no
C17 . C16 . H162 . 109.3 no
P15 . C16 . H162 . 109.9 no
H161 . C16 . H162 . 107.6 no
F105 . C100 . C101 . 116.0(16) yes
F105 . C100 . C99 . 118.5(17) yes
C101 . C100 . C99 . 125.5(19) yes
P42 . C45 . H451 . 108.2 no
P42 . C45 . H452 . 107.9 no
H451 . C45 . H452 . 107.8 no
P42 . C45 . C46 . 116.9(14) yes
H451 . C45 . C46 . 108.2 no
H452 . C45 . C46 . 107.4 no
P27 . C28 . H281 . 109.3 no
P27 . C28 . H282 . 110.4 no
H281 . C28 . H282 . 108.7 no
P27 . C28 . C29 . 109.6(11) yes
H281 . C28 . C29 . 108.9 no
H282 . C28 . C29 . 110.0 no
F115 . C110 . C111 . 120.7(18) yes
F115 . C110 . C109 . 117.7(15) yes
C111 . C110 . C109 . 121.6(16) yes
H361 . C36 . H362 . 110.5 no
H361 . C36 . H363 . 109.9 no
H362 . C36 . H363 . 108.7 no
H361 . C36 . C35 . 110.0 no
H362 . C36 . C35 . 109.0 no
H363 . C36 . C35 . 108.7 no
C28 . C29 . P30 . 107.3(11) yes
C28 . C29 . H291 . 110.4 no
P30 . C29 . H291 . 110.5 no
C28 . C29 . H292 . 110.0 no
P30 . C29 . H292 . 109.8 no
H291 . C29 . H292 . 108.7 no
C36 . C35 . P27 . 114.0(13) yes
C36 . C35 . H351 . 109.2 no
P27 . C35 . H351 . 108.6 no
C36 . C35 . H352 . 108.2 no
P27 . C35 . H352 . 108.7 no
H351 . C35 . H352 . 107.9 no
F95 . C91 . C90 . 118.2(14) yes
F95 . C91 . C86 . 114.6(14) yes
C90 . C91 . C86 . 127.0(14) yes
P15 . C23 . H231 . 108.4 no
P15 . C23 . H232 . 108.6 no
H231 . C23 . H232 . 107.9 no
P15 . C23 . C24 . 115.7(11) yes
H231 . C23 . C24 . 108.5 no
H232 . C23 . C24 . 107.6 no
C100 . C99 . F107 . 120.7(18) yes
C100 . C99 . C98 . 119.2(20) yes
F107 . C99 . C98 . 120.1(16) yes
F96 . C88 . C89 . 123.2(15) yes
F96 . C88 . C87 . 118.5(15) yes
C89 . C88 . C87 . 118.3(15) yes
C80 . C75 . F81 . 122.0(16) yes
C80 . C75 . C76 . 118.5(16) yes
F81 . C75 . C76 . 119.4(14) yes
C64 . C69 . C68 . 114.6(15) yes
C64 . C69 . F73 . 122.7(15) yes
C68 . C69 . F73 . 122.7(15) yes
C19 . C20 . H201 . 109.2 no
C19 . C20 . H202 . 109.9 no
H201 . C20 . H202 . 109.4 no
C19 . C20 . H203 . 109.4 no
H201 . C20 . H203 . 109.3 no
H202 . C20 . H203 . 109.6 no
C99 . C98 . F104 . 120.0(17) yes
C99 . C98 . C97 . 118.2(18) yes
F104 . C98 . C97 . 121.7(18) yes
P39 . C49 . H491 . 109.4 no
P39 . C49 . H492 . 109.4 no
H491 . C49 . H492 . 107.4 no
P39 . C49 . C50 . 113.0(16) yes
H491 . C49 . C50 . 109.6 no
H492 . C49 . C50 . 107.9 no
C98 . C97 . F103 . 118.4(16) yes
C98 . C97 . C102 . 119.6(18) yes
F103 . C97 . C102 . 122.0(18) yes
C108 . C109 . C110 . 117.3(16) yes
C108 . C109 . F116 . 120.6(19) yes
C110 . C109 . F116 . 122.1(16) yes
C25 . C26 . H261 . 109.7 no
C25 . C26 . H262 . 109.6 no
H261 . C26 . H262 . 109.9 no
C25 . C26 . H263 . 108.0 no
H261 . C26 . H263 . 109.7 no
H262 . C26 . H263 . 110.0 no
C37 . C38 . H381 . 108.5 no
C37 . C38 . H382 . 108.5 no
H381 . C38 . H382 . 108.7 no
C37 . C38 . H383 . 109.8 no
H381 . C38 . H383 . 110.4 no
H382 . C38 . H383 . 111.0 no
C88 . C87 . F93 . 120.8(15) yes
C88 . C87 . C86 . 118.7(15) yes
F93 . C87 . C86 . 120.4(15) yes
C13 . C14 . H141 . 109.6 no
C13 . C14 . H142 . 109.3 no
H141 . C14 . H142 . 110.6 no
C13 . C14 . H143 . 108.9 no
H141 . C14 . H143 . 109.8 no
H142 . C14 . H143 . 108.6 no
C21 . C22 . H221 . 110.4 no
C21 . C22 . H222 . 109.6 no
H221 . C22 . H222 . 110.7 no
C21 . C22 . H223 . 108.8 no
H221 . C22 . H223 . 108.8 no
H222 . C22 . H223 . 108.5 no
C8 . C7 . P6 . 114.2(12) yes
C8 . C7 . H71 . 108.1 no
P6 . C7 . H71 . 108.1 no
C8 . C7 . H72 . 108.8 no
P6 . C7 . H72 . 108.7 no
H71 . C7 . H72 . 108.8 no
H341 . C34 . H342 . 109.2 no
H341 . C34 . H343 . 108.9 no
H342 . C34 . H343 . 108.8 no
H341 . C34 . C33 . 110.4 no
H342 . C34 . C33 . 110.1 no
H343 . C34 . C33 . 109.4 no
F92 . C86 . C87 . 118.9(15) yes
F92 . C86 . C91 . 123.1(15) yes
C87 . C86 . C91 . 118.0(14) yes
P42 . C43 . H431 . 108.2 no
P42 . C43 . H432 . 108.8 no
H431 . C43 . H432 . 105.9 no
P42 . C43 . C44 . 114.9(12) yes
H431 . C43 . C44 . 108.8 no
H432 . C43 . C44 . 109.7 no
H481 . C48 . H482 . 109.4 no
H481 . C48 . H483 . 110.0 no
H482 . C48 . H483 . 110.1 no
H481 . C48 . C47 . 109.4 no
H482 . C48 . C47 . 108.9 no
H483 . C48 . C47 . 109.1 no
C9 . C10 . H101 . 111.2 no
C9 . C10 . H102 . 109.2 no
H101 . C10 . H102 . 109.4 no
C9 . C10 . H103 . 109.1 no
H101 . C10 . H103 . 110.3 no
H102 . C10 . H103 . 107.5 no
C43 . C44 . H441 . 108.2 no
C43 . C44 . H442 . 110.0 no
H441 . C44 . H442 . 109.4 no
C43 . C44 . H443 . 109.4 no
H441 . C44 . H443 . 109.2 no
H442 . C44 . H443 . 110.5 no
C34 . C33 . P30 . 115.1(12) yes
C34 . C33 . H331 . 107.2 no
P30 . C33 . H331 . 109.1 no
C34 . C33 . H332 . 108.0 no
P30 . C33 . H332 . 109.7 no
H331 . C33 . H332 . 107.5 no
C45 . C46 . H461 . 108.9 no
C45 . C46 . H462 . 109.7 no
H461 . C46 . H462 . 108.6 no
C45 . C46 . H463 . 110.4 no
H461 . C46 . H463 . 109.1 no
H462 . C46 . H463 . 110.1 no
C23 . C24 . H241 . 111.0 no
C23 . C24 . H242 . 109.9 no
H241 . C24 . H242 . 109.7 no
C23 . C24 . H243 . 109.6 no
H241 . C24 . H243 . 108.9 no
H242 . C24 . H243 . 107.6 no
P30 . C31 . H311 . 108.5 no
P30 . C31 . H312 . 108.9 no
H311 . C31 . H312 . 106.5 no
P30 . C31 . C32 . 116.8(14) yes
H311 . C31 . C32 . 108.0 no
H312 . C31 . C32 . 107.6 no
C41 . C40 . P39 . 109.9(13) yes
C41 . C40 . H401 . 110.9 no
P39 . C40 . H401 . 110.7 no
C41 . C40 . H402 . 108.9 no
P39 . C40 . H402 . 109.1 no
H401 . C40 . H402 . 107.2 no
C48 . C47 . P39 . 118.9(15) yes
C48 . C47 . H471 . 107.8 no
P39 . C47 . H471 . 108.0 no
C48 . C47 . H472 . 107.0 no
P39 . C47 . H472 . 107.3 no
H471 . C47 . H472 . 107.4 no
C31 . C32 . H321 . 109.0 no
C31 . C32 . H322 . 111.6 no
H321 . C32 . H322 . 110.1 no
C31 . C32 . H323 . 109.0 no
H321 . C32 . H323 . 107.3 no
H322 . C32 . H323 . 109.7 no
C49 . C50 . H501 . 106.6 no
C49 . C50 . H502 . 109.1 no
H501 . C50 . H502 . 108.7 no
C49 . C50 . H503 . 109.8 no
H501 . C50 . H503 . 109.2 no
H502 . C50 . H503 . 113.1 no

loop_
_geom_bond_atom_site_label_1
_geom_bond_site_symmetry_1
_geom_bond_atom_site_label_2
_geom_bond_site_symmetry_2
_geom_bond_distance
_geom_bond_publ_flag
W1 . P3 . 2.462(4) yes
W1 . P15 . 2.463(4) yes
W1 . P6 . 2.464(4) yes
W1 . P18 . 2.475(4) yes
W1 . N3 . 2.119(15) yes
W1 . N1 . 1.858(15) yes
W2 . P27 . 2.478(4) yes
W2 . P39 . 2.468(5) yes
W2 . P30 . 2.458(5) yes
W2 . P42 . 2.452(4) yes
W2 . N5 . 1.852(16) yes
W2 . N7 . 2.107(19) yes
P3 . C13 . 1.844(17) yes
P3 . C4 . 1.845(16) yes
P3 . C11 . 1.807(19) yes
P15 . C25 . 1.851(15) yes
P15 . C16 . 1.851(17) yes
P15 . C23 . 1.819(16) yes
P27 . C37 . 1.85(2) yes
P27 . C28 . 1.877(16) yes
P27 . C35 . 1.841(16) yes
P39 . C49 . 1.82(2) yes
P39 . C40 . 1.819(18) yes
P39 . C47 . 1.87(2) yes
P30 . C29 . 1.848(15) yes
P30 . C33 . 1.785(18) yes
P30 . C31 . 1.849(17) yes
P6 . C9 . 1.826(18) yes
P6 . C5 . 1.860(16) yes
P6 . C7 . 1.829(15) yes
P42 . C41 . 1.82(2) yes
P42 . C45 . 1.801(18) yes
P42 . C43 . 1.827(16) yes
P18 . C17 . 1.852(17) yes
P18 . C21 . 1.786(16) yes
P18 . C19 . 1.850(15) yes
Al1 . N2 . 1.826(14) yes
Al1 . C57 . 2.004(15) yes
Al1 . C65 . 2.008(15) yes
Al1 . C90 . 1.997(15) yes
Al2 . N6 . 1.807(19) yes
Al2 . C112 . 2.016(19) yes
Al2 . C79 . 2.003(18) yes
Al2 . C101 . 2.010(17) yes
F62 . C58 . 1.352(18) yes
F70 . C64 . 1.375(18) yes
F84 . C80 . 1.352(19) yes
F95 . C91 . 1.382(16) yes
F83 . C78 . 1.33(2) yes
F59 . C53 . 1.353(19) yes
F61 . C56 . 1.368(18) yes
F94 . C89 . 1.370(18) yes
F85 . C77 . 1.365(19) yes
F106 . C102 . 1.370(19) yes
F63 . C55 . 1.351(19) yes
F72 . C68 . 1.359(18) yes
F73 . C69 . 1.309(18) yes
F118 . C113 . 1.381(18) yes
F71 . C66 . 1.352(19) yes
F60 . C54 . 1.343(18) yes
F114 . C108 . 1.32(2) yes
F74 . C67 . 1.355(18) yes
F117 . C111 . 1.349(19) yes
F103 . C97 . 1.34(2) yes
F104 . C98 . 1.32(2) yes
F92 . C86 . 1.359(18) yes
F105 . C100 . 1.37(2) yes
F107 . C99 . 1.31(2) yes
F81 . C75 . 1.34(2) yes
F116 . C109 . 1.32(2) yes
F96 . C88 . 1.319(17) yes
F93 . C87 . 1.332(19) yes
F82 . C76 . 1.362(18) yes
F115 . C110 . 1.36(2) yes
N5 . N6 . 1.21(2) yes
N3 . N4 . 1.086(18) yes
N1 . N2 . 1.195(17) yes
N7 . N8 . 1.14(2) yes
C80 . C79 . 1.38(2) yes
C80 . C75 . 1.40(2) yes
C57 . C58 . 1.41(2) yes
C57 . C56 . 1.37(2) yes
C113 . C112 . 1.36(3) yes
C113 . C108 . 1.38(2) yes
C78 . C77 . 1.38(2) yes
C78 . C79 . 1.37(2) yes
C77 . C76 . 1.41(3) yes
C112 . C111 . 1.41(2) yes
C65 . C64 . 1.38(2) yes
C65 . C66 . 1.37(2) yes
C54 . C55 . 1.37(2) yes
C54 . C53 . 1.37(2) yes
C37 . H371 . 0.981 no
C37 . H372 . 0.989 no
C37 . C38 . 1.56(2) yes
C64 . C69 . 1.40(2) yes
C66 . C67 . 1.40(2) yes
C13 . H131 . 0.984 no
C13 . H132 . 0.992 no
C13 . C14 . 1.54(2) yes
C108 . C109 . 1.41(3) yes
C17 . H171 . 0.995 no
C17 . H172 . 1.003 no
C17 . C16 . 1.52(2) yes
C4 . H41 . 1.005 no
C4 . H42 . 0.985 no
C4 . C5 . 1.53(2) yes
C55 . C56 . 1.39(2) yes
C58 . C53 . 1.38(2) yes
C90 . C89 . 1.40(2) yes
C90 . C91 . 1.36(2) yes
C9 . H91 . 0.984 no
C9 . H92 . 1.000 no
C9 . C10 . 1.52(2) yes
C21 . H211 . 0.984 no
C21 . H212 . 0.997 no
C21 . C22 . 1.55(2) yes
C19 . H191 . 0.996 no
C19 . H192 . 0.993 no
C19 . C20 . 1.51(2) yes
C11 . H113 . 1.001 no
C11 . H114 . 0.993 no
C11 . C12 . 1.54(3) yes
C8 . H81 . 0.975 no
C8 . H82 . 0.983 no
C8 . H83 . 0.978 no
C8 . C7 . 1.51(3) yes
C41 . H411 . 0.993 no
C41 . H412 . 0.990 no
C41 . C40 . 1.50(3) yes
C111 . C110 . 1.36(3) yes
C102 . C101 . 1.41(2) yes
C102 . C97 . 1.36(2) yes
C76 . C75 . 1.34(2) yes
C12 . H121 . 0.981 no
C12 . H122 . 0.969 no
C12 . H123 . 0.975 no
C25 . H251 . 0.970 no
C25 . H252 . 1.018 no
C25 . C26 . 1.54(2) yes
C67 . C68 . 1.35(2) yes
C5 . H51 . 0.987 no
C5 . H52 . 0.988 no
C68 . C69 . 1.39(2) yes
C101 . C100 . 1.39(3) yes
C89 . C88 . 1.36(2) yes
C16 . H161 . 0.992 no
C16 . H162 . 0.994 no
C100 . C99 . 1.36(3) yes
C45 . H451 . 0.981 no
C45 . H452 . 0.990 no
C45 . C46 . 1.57(2) yes
C28 . H281 . 0.999 no
C28 . H282 . 0.976 no
C28 . C29 . 1.53(2) yes
C110 . C109 . 1.39(3) yes
C36 . H361 . 0.967 no
C36 . H362 . 0.981 no
C36 . H363 . 0.988 no
C36 . C35 . 1.53(3) yes
C29 . H291 . 0.980 no
C29 . H292 . 0.997 no
C35 . H351 . 0.987 no
C35 . H352 . 0.989 no
C91 . C86 . 1.37(2) yes
C23 . H231 . 0.988 no
C23 . H232 . 0.986 no
C23 . C24 . 1.53(2) yes
C99 . C98 . 1.40(3) yes
C88 . C87 . 1.40(2) yes
C20 . H201 . 0.982 no
C20 . H202 . 0.978 no
C20 . H203 . 0.980 no
C98 . C97 . 1.41(3) yes
C49 . H491 . 0.994 no
C49 . H492 . 0.993 no
C49 . C50 . 1.53(3) yes
C26 . H261 . 0.979 no
C26 . H262 . 0.976 no
C26 . H263 . 0.978 no
C38 . H381 . 0.988 no
C38 . H382 . 0.981 no
C38 . H383 . 0.961 no
C87 . C86 . 1.40(2) yes
C14 . H141 . 0.966 no
C14 . H142 . 0.980 no
C14 . H143 . 0.990 no
C22 . H221 . 0.971 no
C22 . H222 . 0.975 no
C22 . H223 . 0.997 no
C7 . H71 . 0.985 no
C7 . H72 . 0.978 no
C34 . H341 . 0.981 no
C34 . H342 . 0.982 no
C34 . H343 . 0.986 no
C34 . C33 . 1.55(3) yes
C43 . H431 . 1.005 no
C43 . H432 . 0.998 no
C43 . C44 . 1.52(3) yes
C48 . H481 . 0.981 no
C48 . H482 . 0.980 no
C48 . H483 . 0.973 no
C48 . C47 . 1.52(3) yes
C10 . H101 . 0.963 no
C10 . H102 . 0.997 no
C10 . H103 . 0.987 no
C44 . H441 . 0.988 no
C44 . H442 . 0.973 no
C44 . H443 . 0.975 no
C33 . H331 . 0.995 no
C33 . H332 . 0.985 no
C46 . H461 . 0.992 no
C46 . H462 . 0.979 no
C46 . H463 . 0.973 no
C24 . H241 . 0.970 no
C24 . H242 . 0.987 no
C24 . H243 . 0.996 no
C31 . H311 . 0.997 no
C31 . H312 . 0.996 no
C31 . C32 . 1.54(3) yes
C40 . H401 . 0.983 no
C40 . H402 . 1.011 no
C47 . H471 . 0.977 no
C47 . H472 . 0.998 no
C32 . H321 . 0.991 no
C32 . H322 . 0.962 no
C32 . H323 . 0.995 no
C50 . H501 . 1.007 no
C50 . H502 . 0.961 no
C50 . H503 . 0.956 no
